data_2242308
loop_
_publ_author_name
'Said, Maha'
'Boughzala, Habib'

_publ_section_title
;
 A new cadmium coordination polymer based on
 4-amino-4<i>H</i>-1,2,4-triazole
;
_journal_coeditor_code XI2006
_journal_issue 2
_journal_name_full 'Acta Crystallographica Section E'
_journal_page_first 147
_journal_page_last 150
_journal_paper_doi 10.1107/S2056989018000464
_journal_volume 74
_journal_year 2018
_chemical_formula_iupac '(C2 H5 N4)2 [Cd3 Cl8 (C2 H4 N4)2], 2H2 O'
_chemical_formula_moiety '2(C2 H5 N4 +), C4 H8 Cd3 Cl8 N8 2-, 2(H2 O)'
_chemical_formula_sum 'C8 H22 Cd3 Cl8 N16 O2'
_chemical_formula_weight 995.21
_chemical_name_systematic
;Poly[bis(4-amino-4<i>H</i>-1,2,4-triazolium)
[bis(\m~2~-4-amino-4<i>H</i>-1,2,4-triazole-\k^2^<i>N</i>^1^:<i>N</i>^2^)tetra-\m~2~-chlorido-tetrachloridotricadmium(II)] dihydrate]
;
_space_group_crystal_system monoclinic
_space_group_IT_number 14
_space_group_name_Hall '-P 2ybc'
_space_group_name_H-M_alt 'P 1 21/c 1'
_symmetry_space_group_name_Hall '-P 2ybc'
_symmetry_space_group_name_H-M 'P 1 21/c 1'
_atom_sites_solution_hydrogens mixed
_audit_creation_method SHELXL-2014/7
_cell_angle_alpha 90
_cell_angle_beta 97.12(3)
_cell_angle_gamma 90
_cell_formula_units_Z 2
_cell_length_a 12.685(3)
_cell_length_b 15.498(3)
_cell_length_c 7.375(2)
_cell_measurement_reflns_used 25
_cell_measurement_temperature 298
_cell_measurement_theta_max 15
_cell_measurement_theta_min 10
_cell_volume 1438.7(6)
_computing_cell_refinement
;
CAD-4 EXPRESS (Enraf--Nonius, 1994)
;
_computing_data_collection
;
CAD-4 EXPRESS (Enraf--Nonius, 1994)
;
_computing_data_reduction
;
XCAD4 (Harms & Wocadlo, 1995)
;
_computing_molecular_graphics
;
DIAMOND (Brandenburg, 2006)
;
_computing_publication_material
;
publCIF (Westrip, 2010)
;
_computing_structure_refinement
;
SHELXL2014 (Sheldrick, 2015)
;
_computing_structure_solution
;
SHELXS97 (Sheldrick, 2008)
;
_diffrn_ambient_temperature 298
_diffrn_measured_fraction_theta_full 1.000
_diffrn_measured_fraction_theta_max 0.999
_diffrn_measurement_device_type 'Enraf--Nonius CAD-4'
_diffrn_measurement_method 'non-profiled \w/2\t scans'
_diffrn_radiation_type MoK\a
_diffrn_radiation_wavelength 0.71073
_diffrn_reflns_av_R_equivalents 0.0315
_diffrn_reflns_limit_h_max 16
_diffrn_reflns_limit_h_min -16
_diffrn_reflns_limit_k_max 1
_diffrn_reflns_limit_k_min -19
_diffrn_reflns_limit_l_max 1
_diffrn_reflns_limit_l_min -9
_diffrn_reflns_number 3670
_diffrn_reflns_theta_full 25.242
_diffrn_reflns_theta_max 26.964
_diffrn_reflns_theta_min 2.084
_diffrn_standards_decay_% 8
_diffrn_standards_interval_time 120
_diffrn_standards_number 2
_exptl_absorpt_coefficient_mu 2.982
_exptl_absorpt_correction_T_max 0.9996
_exptl_absorpt_correction_T_min 0.7987
_exptl_absorpt_correction_type psi-scan
_exptl_absorpt_process_details
;
(North <i>et al.</i>,  1968)
;
_exptl_crystal_colour colourless
_exptl_crystal_density_diffrn 2.298
_exptl_crystal_description prism
_exptl_crystal_F_000 956
_exptl_crystal_size_max 0.71
_exptl_crystal_size_mid 0.21
_exptl_crystal_size_min 0.21
_refine_diff_density_max 1.579
_refine_diff_density_min -1.988
_refine_ls_extinction_coef 0.0041(7)
_refine_ls_extinction_expression Fc^*^=kFc[1+0.001xFc^2^\l^3^/sin(2\q)]^-1/4^
_refine_ls_extinction_method
;
SHELXL2014 (Sheldrick, 2015)
;
_refine_ls_goodness_of_fit_ref 1.063
_refine_ls_hydrogen_treatment mixed
_refine_ls_matrix_type full
_refine_ls_number_parameters 190
_refine_ls_number_reflns 3136
_refine_ls_number_restraints 5
_refine_ls_restrained_S_all 1.065
_refine_ls_R_factor_all 0.0499
_refine_ls_R_factor_gt 0.0401
_refine_ls_shift/su_max 0.001
_refine_ls_shift/su_mean 0.000
_refine_ls_structure_factor_coef Fsqd
_refine_ls_weighting_details 'w=1/[\s^2^(Fo^2^)+(0.0848P)^2^+1.0345P] where P=(Fo^2^+2Fc^2^)/3'
_refine_ls_weighting_scheme calc
_refine_ls_wR_factor_gt 0.1154
_refine_ls_wR_factor_ref 0.1232
_reflns_number_gt 2654
_reflns_number_total 3136
_reflns_threshold_expression 'I > 2\s(I)'
_cod_data_source_file xi2006sup1.cif
_cod_data_source_block I
_cod_original_cell_volume 1438.6(6)
_cod_database_code 2242308
_shelx_space_group_comment
;
The symmetry employed for this shelxl refinement is uniquely defined
by the following loop, which should always be used as a source of
symmetry information in preference to the above space-group names.
They are only intended as comments.
;

loop_
_space_group_symop_operation_xyz
'x, y, z'
'-x, y+1/2, -z+1/2'
'-x, -y, -z'
'x, -y-1/2, z-1/2'

loop_
_atom_site_type_symbol
_atom_site_label
_atom_site_fract_x
_atom_site_fract_y
_atom_site_fract_z
_atom_site_U_iso_or_equiv
_atom_site_adp_type
_atom_site_calc_flag
_atom_site_occupancy
Cd Cd1 0.72922(3) 0.36225(2) 0.60671(4) 0.02384(16) Uani d 1
Cd Cd2 0.5000 0.5000 0.5000 0.02726(18) Uani d 1
Cl Cl1 0.65520(10) 0.45547(8) 0.31268(16) 0.0291(3) Uani d 1
Cl Cl2 0.78296(10) 0.26723(9) 0.89644(16) 0.0307(3) Uani d 1
Cl Cl3 0.63396(12) 0.47886(9) 0.79095(17) 0.0379(3) Uani d 1
Cl Cl4 0.91217(11) 0.42626(9) 0.6250(2) 0.0369(3) Uani d 1
N N1 0.5591(3) 0.2978(3) 0.5599(6) 0.0271(9) Uani d 1
N N2 0.4709(4) 0.3474(3) 0.5015(6) 0.0300(9) Uani d 1
N N3 0.4303(4) 0.2130(3) 0.4573(6) 0.0284(9) Uani d 1
N N4 0.3704(5) 0.1390(3) 0.3952(8) 0.0427(12) Uani d 1
N N5 1.0964(5) 0.2603(4) 0.1439(8) 0.0406(11) Uani d 1
N N6 1.1503(5) 0.3284(4) 0.0808(9) 0.0552(15) Uani d 1
N N7 0.9940(4) 0.3688(3) 0.1463(6) 0.0341(10) Uani d 1
N N8 0.9074(4) 0.4233(3) 0.1599(6) 0.0388(11) Uani d 1
C C1 0.5314(4) 0.2172(3) 0.5326(7) 0.0301(10) Uani d 1
H H1 0.5755 0.1699 0.5613 0.036 Uiso calc 1
C C2 0.3953(4) 0.2949(4) 0.4392(8) 0.0326(11) Uani d 1
H H2 0.3273 0.3114 0.3895 0.039 Uiso calc 1
C C3 1.0035(5) 0.2844(4) 0.1816(8) 0.0371(12) Uani d 1
H H3 0.9528 0.2493 0.2253 0.044 Uiso calc 1
C C4 1.0865(6) 0.3931(4) 0.0848(11) 0.0481(16) Uani d 1
O O1W 0.1792(5) 0.3900(4) 0.5653(10) 0.0663(15) Uani d 1
H H4 1.103(5) 0.450(4) 0.066(9) 0.038(17) Uiso d 1
H H5 1.127(6) 0.219(5) 0.158(11) 0.05(2) Uiso d 1
H H8A 0.8524 0.4002 0.1015 0.050 Uiso d 1
H H8B 0.9153 0.4271 0.2827 0.050 Uiso d 1
H H4A 0.4298 0.0977 0.3612 0.050 Uiso d 1
H H4B 0.350(6) 0.120(4) 0.516(11) 0.045(19) Uiso d 1
H HW2 0.237(4) 0.396(5) 0.638(9) 0.07(3) Uiso d 1
H HW1 0.142(6) 0.435(4) 0.580(14) 0.11(4) Uiso d 1

loop_
_atom_site_aniso_label
_atom_site_aniso_U_11
_atom_site_aniso_U_22
_atom_site_aniso_U_33
_atom_site_aniso_U_12
_atom_site_aniso_U_13
_atom_site_aniso_U_23
Cd1 0.0255(2) 0.0249(2) 0.0204(2) 0.00043(12) 0.00023(14) 0.00166(12)
Cd2 0.0335(3) 0.0216(3) 0.0261(3) 0.00527(19) 0.0016(2) 0.00027(18)
Cl1 0.0363(6) 0.0285(6) 0.0229(5) 0.0036(5) 0.0046(5) 0.0044(4)
Cl2 0.0347(6) 0.0341(7) 0.0227(6) -0.0022(5) 0.0013(5) 0.0100(5)
Cl3 0.0507(8) 0.0372(7) 0.0235(6) 0.0143(6) -0.0041(5) -0.0085(5)
Cl4 0.0327(7) 0.0366(7) 0.0410(7) -0.0101(5) 0.0027(5) -0.0007(6)
N1 0.026(2) 0.026(2) 0.029(2) 0.0019(16) 0.0020(16) 0.0019(16)
N2 0.032(2) 0.029(2) 0.028(2) 0.0029(18) 0.0022(17) -0.0003(17)
N3 0.040(2) 0.025(2) 0.022(2) -0.0059(18) 0.0095(17) -0.0032(15)
N4 0.054(3) 0.034(3) 0.042(3) -0.020(2) 0.011(2) -0.009(2)
N5 0.046(3) 0.034(3) 0.041(3) -0.001(2) 0.003(2) 0.000(2)
N6 0.054(3) 0.047(3) 0.071(4) 0.002(3) 0.031(3) 0.005(3)
N7 0.035(2) 0.043(3) 0.025(2) -0.0025(19) 0.0072(18) -0.0042(18)
N8 0.044(3) 0.034(2) 0.040(3) -0.002(2) 0.009(2) -0.006(2)
C1 0.034(3) 0.025(2) 0.031(3) 0.003(2) 0.002(2) 0.002(2)
C2 0.030(3) 0.034(3) 0.034(3) -0.001(2) 0.003(2) -0.001(2)
C3 0.042(3) 0.037(3) 0.031(3) -0.007(2) 0.001(2) 0.007(2)
C4 0.051(4) 0.037(3) 0.061(4) -0.007(3) 0.023(3) 0.000(3)
O1W 0.057(3) 0.043(3) 0.095(5) -0.011(3) -0.002(3) -0.002(3)

loop_
_atom_type_symbol
_atom_type_description
_atom_type_scat_dispersion_real
_atom_type_scat_dispersion_imag
_atom_type_scat_source
C C 0.0033 0.0016 'International Tables Vol C Tables 4.2.6.8 and 6.1.1.4'
H H 0.0000 0.0000 'International Tables Vol C Tables 4.2.6.8 and 6.1.1.4'
N N 0.0061 0.0033 'International Tables Vol C Tables 4.2.6.8 and 6.1.1.4'
O O 0.0106 0.0060 'International Tables Vol C Tables 4.2.6.8 and 6.1.1.4'
Cl Cl 0.1484 0.1585 'International Tables Vol C Tables 4.2.6.8 and 6.1.1.4'
Cd Cd -0.8075 1.2024 'International Tables Vol C Tables 4.2.6.8 and 6.1.1.4'

loop_
_geom_angle_atom_site_label_1
_geom_angle_atom_site_label_2
_geom_angle_atom_site_label_3
_geom_angle_site_symmetry_1
_geom_angle_site_symmetry_3
_geom_angle
_geom_angle_publ_flag
N1 Cd1 Cl4 . . 174.37(11) y
Cl4 Cd1 Cl3 . . 100.40(5) n
Cl2 Cd1 Cl3 . . 93.13(5) n
N1 Cd1 Cl2 . 4_565 83.80(11) n
Cl4 Cd1 Cl2 . 4_565 91.57(5) n
Cl2 Cd1 Cl2 . 4_565 89.53(3) n
N1 Cd1 Cl1 . . 83.54(11) n
Cl4 Cd1 Cl1 . . 93.40(5) n
Cl2 Cd1 Cl1 . . 174.60(4) y
Cl3 Cd1 Cl1 . . 84.86(4) y
Cl2 Cd1 Cl1 4_565 . 91.39(4) n
N2 Cd2 Cl3 3_666 . 92.46(11) n
N2 Cd2 Cl3 . . 87.54(12) n
N2 Cd2 Cl3 3_666 3_666 87.54(11) n
N2 Cd2 Cl3 . 3_666 92.46(12) n
N2 Cd2 Cl1 3_666 . 97.50(11) n
N2 Cd2 Cl1 . . 82.50(11) n
Cl3 Cd2 Cl1 . . 86.85(5) y
Cl3 Cd2 Cl1 3_666 . 93.15(5) n
N2 Cd2 Cl1 3_666 3_666 82.50(11) n
N2 Cd2 Cl1 . 3_666 97.50(11) n
Cl3 Cd2 Cl1 . 3_666 93.15(5) n
Cl3 Cd2 Cl1 3_666 3_666 86.85(5) n
Cd2 Cl1 Cd1 . . 85.79(4) n
Cd1 Cl2 Cd1 . 4_566 146.79(5) ?
Cd2 Cl3 Cd1 . . 87.44(4) ?
C1 N1 N2 . . 107.0(4) ?
C1 N1 Cd1 . . 130.5(3) ?
N2 N1 Cd1 . . 120.0(3) ?
C2 N2 N1 . . 107.2(4) ?
C2 N2 Cd2 . . 136.6(4) ?
N1 N2 Cd2 . . 115.6(3) ?
C1 N3 C2 . . 106.4(4) ?
C1 N3 N4 . . 128.4(5) ?
C2 N3 N4 . . 125.0(5) ?
N3 N4 H4A . . 102.00 ?
N3 N4 H4B . . 98(4) ?
H4A N4 H4B . . 108.00 ?
C3 N5 N6 . . 110.8(5) ?
C3 N5 H5 . . 133(6) ?
N6 N5 H5 . . 116(6) ?
C4 N6 N5 . . 104.5(6) ?
C3 N7 C4 . . 106.0(5) ?
C3 N7 N8 . . 129.0(5) ?
C4 N7 N8 . . 125.0(5) ?
N7 N8 H8A . . 108.00 ?
N7 N8 H8B . . 97.00 ?
H8A N8 H8B . . 121.00 ?
N1 C1 N3 . . 109.7(5) ?
N1 C1 H1 . . 125.2 ?
N3 C1 H1 . . 125.2 ?
N2 C2 N3 . . 109.7(5) ?
N2 C2 H2 . . 125.1 ?
N3 C2 H2 . . 125.1 ?
N5 C3 N7 . . 107.6(5) ?
N5 C3 H3 . . 126.2 ?
N7 C3 H3 . . 126.2 ?
N6 C4 N7 . . 111.1(6) ?
N6 C4 H4 . . 126(4) ?
N7 C4 H4 . . 122(4) ?
HW2 O1W HW1 . . 106(3) ?

loop_
_geom_bond_atom_site_label_1
_geom_bond_atom_site_label_2
_geom_bond_site_symmetry_2
_geom_bond_distance
_geom_bond_publ_flag
Cd1 N1 . 2.365(4) y
Cd1 Cl4 . 2.5120(14) y
Cd1 Cl2 . 2.6148(13) y
Cd1 Cl3 . 2.6418(14) y
Cd1 Cl2 4_565 2.6754(13) y
Cd1 Cl1 . 2.6769(14) y
Cd2 N2 3_666 2.393(5) n
Cd2 N2 . 2.393(5) y
Cd2 Cl3 . 2.5874(16) y
Cd2 Cl3 3_666 2.5875(16) n
Cd2 Cl1 . 2.6332(14) y
Cd2 Cl1 3_666 2.6333(14) n
N1 C1 . 1.306(7) n
N1 N2 . 1.382(6) n
N2 C2 . 1.297(7) n
N3 C1 . 1.335(7) n
N3 C2 . 1.346(7) n
N3 N4 . 1.419(6) n
N4 H4A . 1.0400 n
N4 H4B . 1.01(8) n
N5 C3 . 1.299(9) n
N5 N6 . 1.369(8) n
N5 H5 . 0.75(8) n
N6 C4 . 1.292(9) n
N7 C3 . 1.336(7) n
N7 C4 . 1.362(8) n
N7 N8 . 1.399(7) n
N8 H8A . 0.850 n
N8 H8B . 0.900 n
C1 H1 . 0.9300 n
C2 H2 . 0.9300 n
C3 H3 . 0.9300 n
C4 H4 . 0.92(6) n
O1W HW2 . 0.862(10) n
O1W HW1 . 0.857(10) n

loop_
_geom_hbond_atom_site_label_D
_geom_hbond_atom_site_label_H
_geom_hbond_atom_site_label_A
_geom_hbond_site_symmetry_D
_geom_hbond_site_symmetry_H
_geom_hbond_site_symmetry_A
_geom_hbond_distance_DH
_geom_hbond_distance_HA
_geom_hbond_distance_DA
_geom_hbond_angle_DHA
O1W HW2 Cl1 3_666 3_666 1_555 0.86(6) 2.68(7) 3.239(6) 124(6)
N4 H4B Cl3 2_656 2_656 1_555 1.00(8) 2.60(7) 3.399(5) 136(5)
N8 H8A Cl2 1_556 1_556 1_555 0.85 2.64 3.370(5) 144
O1W HW1 Cl4 3_666 3_666 1_555 0.86(7) 2.67(8) 3.319(6) 134(8)
N8 H8B Cl4 1_555 1_555 1_555 0.90 2.53 3.423(5) 172
N5 H5 O1W 4_466 4_466 1_555 0.75(8) 1.97(8) 2.649(8) 151(8)
O1W HW2 N4 1_555 1_555 4_566 0.86(6) 2.44(6) 3.247(9) 157(6)

_cod_database_fobs_code 2242308
